data_2300219
loop_
_publ_author_name
'Stone, Kevin H.'
'Lapidus, Saul H.'
'Stephens, Peter W.'

_publ_section_title
;
 Implementation and use of robust refinement in powder diffraction in
 the presence of impurities
;
_journal_coeditor_code DB5058
_journal_issue 3
_journal_name_full 'Journal of Applied Crystallography'
_journal_page_first 385
_journal_page_last 391
_journal_paper_doi 10.1107/S0021889809008450
_journal_volume 42
_journal_year 2009
_chemical_formula_moiety 'C13 H18 O2'
_chemical_formula_structural 'C13 H18 O2'
_chemical_formula_sum 'C13 H18 O2'
_chemical_formula_weight 206.27
_chemical_name_common ibuprofen
_space_group_crystal_system monoclinic
_space_group_IT_number 14
_space_group_name_Hall '-P 2ybc'
_space_group_name_H-M_alt 'P 1 21/c 1'
_cell_angle_alpha 90
_cell_angle_beta 99.432(3)
_cell_angle_gamma 90
_cell_formula_units_Z 4
_cell_length_a 14.6698(8)
_cell_length_b 7.8878(3)
_cell_length_c 10.7265(4)
_cell_volume 1224.41(10)
_diffrn_radiation_monochromator 'double Si(111)'
_diffrn_radiation_wavelength 0.698291
_cod_data_source_file db5058.cif
_cod_data_source_block Ib_56%_Robust
_cod_depositor_comments
;
 Updating space group information.

 Antanas Vaitkus,
 2018-06-07

The following automatic conversions were performed:
'_space_group_crystal_system' value 'Monoclinic' changed to 'monoclinic'
according to '/home/saulius/struct/CIF-dictionaries/cif_core.dic'
dictionary named 'cif_core.dic' version 2.4.1 from 2010-06-29.

Automatic conversion script
Id: cif_fix_enum 1527 2010-12-29 10:47:43Z saulius 
;
_cod_database_code 2300219

loop_
_space_group_symop_id
_space_group_symop_operation_xyz
1 x,y,z
2 -x,y+1/2,-z+1/2
3 -x,-y,-z
4 x,-y+1/2,z+1/2

loop_
_atom_site_type_symbol
_atom_site_label
_atom_site_fract_x
_atom_site_fract_y
_atom_site_fract_z
_atom_site_occupancy
C C1a 0.6959164 -0.3691712 1.078468 1
C C2a 0.6513481 -0.5089644 1.012991 1
C C3a 0.6937117 -0.5953432 0.922683 1
C C4a 0.7806436 -0.5419288 0.8978525 1
C C5a 0.8252119 -0.4021356 0.9633294 1
C C6a 0.7828483 -0.3157568 1.053637 1
C C7a 0.6491662 -0.2738481 1.178126 1
C C8a 0.6041396 -0.4045937 1.257967 1
C C9a 0.5782515 -0.1406851 1.114487 1
C C10a 0.8273938 -0.6372519 0.7981938 1
C C11a 0.9073595 -0.7547752 0.8598658 1
C C12a 0.9510151 -0.8176588 0.7454948 1
C C13a 0.8625457 -0.8992879 0.9277537 1
O O1a 0.6192693 -0.001150457 1.088065 1
O O2a 0.5107764 -0.1910237 1.071792 1
H H1a 0.5880837 0.04397179 1.004785 1
H H7a 0.6954661 -0.1985173 1.229986 1
H H8a 0.5707361 -0.3432073 1.31847 1
H H8b 0.5637164 -0.4833682 1.200311 1
H H8c 0.6524665 -0.4845567 1.300146 1
H H2a 0.5896632 -0.5468661 1.03061 1
H H3a 0.662087 -0.6945373 0.8762221 1
H H5a 0.8868968 -0.3642339 0.9457102 1
H H6a 0.814473 -0.2165627 1.100098 1
H H10a 0.7794946 -0.7010125 0.7393244 1
H H10b 0.8631618 -0.5548681 0.7543203 1
H H11a 0.9547114 -0.6860873 0.9158533 1
H H12a 1.005313 -0.7449084 0.7361487 1
H H12b 0.9665966 -0.940767 0.756335 1
H H12c 0.9026342 -0.8204839 0.6681193 1
H H13a 0.9116682 -0.9790005 0.9681442 1
H H13b 0.8252894 -0.8490464 0.988685 1
H H13c 0.8131794 -0.955704 0.8663462 1

loop_
_atom_type_symbol
_atom_type_description
_atom_type_scat_dispersion_real
_atom_type_scat_dispersion_imag
_atom_type_scat_source
? ? ? ? ?
